data_7106907
loop_
_publ_author_name
'Bryan Carlson'
'Adelia J. A. Aquino'
'Louisa J. Hope-Weeks'
'Bruce Whittlesey'
'Brian McNerney'
'William L. Hase'
'Clemens Krempner'

_publ_section_title
;
 Homoleptic tris(methoxydimethylsilyl)silanides of the alkaline earth
 metals: first zwitterionic silanides with two naked silyl anions
;
_journal_name_full Chem.Commun.
_journal_page_first 11089
_journal_paper_doi 10.1039/c1cc13933a
_journal_volume 47
_journal_year 2011
_chemical_formula_sum 'C18 H54 Ba O6 Si8'
_chemical_formula_weight 728.62876
_chemical_name_systematic
;
?
;
_space_group_IT_number 14
_symmetry_cell_setting monoclinic
_symmetry_space_group_name_Hall '-P 2yn'
_symmetry_space_group_name_H-M 'P 1 21/n 1'
_atom_sites_solution_hydrogens geom
_atom_sites_solution_primary direct
_atom_sites_solution_secondary difmap
_audit_creation_method SHELXL-97
_cell_angle_alpha 90.00
_cell_angle_beta 100.524(2)
_cell_angle_gamma 90.00
_cell_formula_units_Z 10
_cell_length_a 21.499(5)
_cell_length_b 17.291(4)
_cell_length_c 26.008(6)
_cell_measurement_temperature 150(2)
_cell_volume 9506(4)
_computing_structure_refinement 'SHELXL-97 (Sheldrick, 2008)'
_computing_structure_solution 'SHELXS-97 (Sheldrick, 2008)'
_diffrn_ambient_temperature 150(2)
_diffrn_measured_fraction_theta_full 0.946
_diffrn_measured_fraction_theta_max 0.946
_diffrn_radiation_monochromator graphite
_diffrn_radiation_source 'fine-focus sealed tube'
_diffrn_radiation_type MoK\a
_diffrn_radiation_wavelength 0.71073
_diffrn_reflns_av_R_equivalents 0.0427
_diffrn_reflns_av_sigmaI/netI 0.0385
_diffrn_reflns_limit_h_max 28
_diffrn_reflns_limit_h_min -28
_diffrn_reflns_limit_k_max 23
_diffrn_reflns_limit_k_min -22
_diffrn_reflns_limit_l_max 33
_diffrn_reflns_limit_l_min -34
_diffrn_reflns_number 113473
_diffrn_reflns_theta_full 28.83
_diffrn_reflns_theta_max 28.83
_diffrn_reflns_theta_min 1.13
_exptl_absorpt_coefficient_mu 1.525
_exptl_absorpt_correction_T_max 0.6980
_exptl_absorpt_correction_T_min 0.5877
_exptl_absorpt_correction_type numerical
_exptl_crystal_colour colorless
_exptl_crystal_density_diffrn 1.273
_exptl_crystal_density_method 'not measured'
_exptl_crystal_description parallelipiped
_exptl_crystal_F_000 3780
_exptl_crystal_size_max 0.39
_exptl_crystal_size_mid 0.26
_exptl_crystal_size_min 0.25
_refine_diff_density_max 4.389
_refine_diff_density_min -0.751
_refine_diff_density_rms 0.148
_refine_ls_extinction_method none
_refine_ls_goodness_of_fit_ref 0.909
_refine_ls_hydrogen_treatment mixed
_refine_ls_matrix_type full
_refine_ls_number_parameters 790
_refine_ls_number_reflns 23539
_refine_ls_number_restraints 0
_refine_ls_restrained_S_all 0.909
_refine_ls_R_factor_all 0.0762
_refine_ls_R_factor_gt 0.0461
_refine_ls_shift/su_max 0.036
_refine_ls_shift/su_mean 0.003
_refine_ls_structure_factor_coef Fsqd
_refine_ls_weighting_details 'calc w=1/[\s^2^(Fo^2^)+(0.0591P)^2^+28.5851P] where P=(Fo^2^+2Fc^2^)/3'
_refine_ls_weighting_scheme calc
_refine_ls_wR_factor_gt 0.1054
_refine_ls_wR_factor_ref 0.1263
_reflns_number_gt 16807
_reflns_number_total 23539
_reflns_threshold_expression >2sigma(I)
_cod_data_source_file c1cc13933a.txt
_cod_data_source_block 2010060201brwck_0m
_cod_database_code 7106907

loop_
_symmetry_equiv_pos_as_xyz
'x, y, z'
'-x+1/2, y+1/2, -z+1/2'
'-x, -y, -z'
'x-1/2, -y-1/2, z-1/2'

loop_
_atom_site_label
_atom_site_type_symbol
_atom_site_fract_x
_atom_site_fract_y
_atom_site_fract_z
_atom_site_U_iso_or_equiv
_atom_site_adp_type
_atom_site_occupancy
_atom_site_symmetry_multiplicity
_atom_site_calc_flag
_atom_site_refinement_flags
Ba1 Ba 1.0000 0.0000 1.0000 0.02258(7) Uani 1 2 d S
Si11 Si 0.88074(5) 0.16226(6) 0.98378(5) 0.0382(3) Uani 1 1 d .
Si12 Si 0.98173(6) 0.21010(6) 1.01501(5) 0.0350(3) Uani 1 1 d .
Si13 Si 0.88081(6) 0.10552(7) 0.90418(5) 0.0415(3) Uani 1 1 d .
Si14 Si 0.85230(6) 0.07003(7) 1.03970(5) 0.0411(3) Uani 1 1 d .
O12 O 1.03667(14) 0.14017(16) 1.03212(14) 0.0482(8) Uani 1 1 d .
O13 O 0.93974(16) 0.0395(2) 0.90460(12) 0.0541(9) Uani 1 1 d .
O14 O 0.89886(15) -0.00950(17) 1.04653(14) 0.0511(9) Uani 1 1 d .
C12 C 1.1011(3) 0.1557(3) 1.0573(3) 0.088(2) Uani 1 1 d .
H12A H 1.1175 0.1998 1.0401 0.132 Uiso 1 1 calc R
H12B H 1.1273 0.1101 1.0546 0.132 Uiso 1 1 calc R
H12C H 1.1022 0.1680 1.0942 0.132 Uiso 1 1 calc R
C13 C 0.9502(4) 0.0027(4) 0.8575(2) 0.098(3) Uani 1 1 d .
H13A H 0.9099 -0.0164 0.8379 0.147 Uiso 1 1 calc R
H13B H 0.9795 -0.0407 0.8664 0.147 Uiso 1 1 calc R
H13C H 0.9684 0.0401 0.8361 0.147 Uiso 1 1 calc R
C14 C 0.8877(3) -0.0747(3) 1.0782(3) 0.088(2) Uani 1 1 d .
H14D H 0.8799 -0.0564 1.1121 0.132 Uiso 1 1 calc R
H14E H 0.9249 -0.1086 1.0836 0.132 Uiso 1 1 calc R
H14F H 0.8508 -0.1036 1.0603 0.132 Uiso 1 1 calc R
C121 C 1.0116(2) 0.2711(3) 0.9653(2) 0.0511(12) Uani 1 1 d .
H12D H 1.0532 0.2923 0.9806 0.077 Uiso 1 1 calc R
H12E H 0.9820 0.3136 0.9545 0.077 Uiso 1 1 calc R
H12F H 1.0154 0.2394 0.9348 0.077 Uiso 1 1 calc R
C122 C 0.9843(3) 0.2708(3) 1.0745(2) 0.0637(15) Uani 1 1 d .
H12G H 0.9729 0.2392 1.1027 0.095 Uiso 1 1 calc R
H12H H 0.9543 0.3137 1.0666 0.095 Uiso 1 1 calc R
H12I H 1.0271 0.2914 1.0856 0.095 Uiso 1 1 calc R
C131 C 0.8052(3) 0.0520(3) 0.8782(2) 0.0664(16) Uani 1 1 d .
H13D H 0.8070 0.0312 0.8435 0.100 Uiso 1 1 calc R
H13E H 0.7693 0.0875 0.8758 0.100 Uiso 1 1 calc R
H13F H 0.8000 0.0094 0.9019 0.100 Uiso 1 1 calc R
C132 C 0.8930(3) 0.1792(3) 0.8539(2) 0.0636(15) Uani 1 1 d .
H13G H 0.9318 0.2085 0.8667 0.095 Uiso 1 1 calc R
H13H H 0.8568 0.2146 0.8476 0.095 Uiso 1 1 calc R
H13I H 0.8969 0.1529 0.8213 0.095 Uiso 1 1 calc R
C141 C 0.8548(3) 0.1091(4) 1.1069(2) 0.083(2) Uani 1 1 d .
H14A H 0.8386 0.0700 1.1284 0.124 Uiso 1 1 calc R
H14B H 0.8285 0.1557 1.1051 0.124 Uiso 1 1 calc R
H14C H 0.8985 0.1220 1.1226 0.124 Uiso 1 1 calc R
C142 C 0.7695(2) 0.0332(4) 1.0152(3) 0.0729(18) Uani 1 1 d .
H14G H 0.7676 0.0083 0.9812 0.109 Uiso 1 1 calc R
H14H H 0.7397 0.0767 1.0117 0.109 Uiso 1 1 calc R
H14I H 0.7581 -0.0043 1.0402 0.109 Uiso 1 1 calc R
Ba2 Ba 0.591117(10) 0.001999(12) 0.208043(8) 0.02405(6) Uani 1 1 d .
Si21 Si 0.70895(5) -0.15918(6) 0.24441(5) 0.0339(2) Uani 1 1 d .
Si22 Si 0.75860(5) -0.04118(7) 0.26245(5) 0.0406(3) Uani 1 1 d .
Si23 Si 0.62999(5) -0.17053(6) 0.29324(4) 0.0334(2) Uani 1 1 d .
Si24 Si 0.66659(6) -0.16642(7) 0.15654(5) 0.0369(3) Uani 1 1 d .
Si25 Si 0.46874(5) 0.16394(6) 0.17145(5) 0.0342(2) Uani 1 1 d .
Si26 Si 0.51255(6) 0.17147(7) 0.25907(5) 0.0410(3) Uani 1 1 d .
Si27 Si 0.41970(5) 0.04489(7) 0.15628(5) 0.0415(3) Uani 1 1 d .
Si28 Si 0.54689(6) 0.17250(7) 0.12166(5) 0.0374(3) Uani 1 1 d .
O22 O 0.71299(14) 0.03578(17) 0.23927(15) 0.0538(9) Uani 1 1 d .
O23 O 0.57651(15) -0.09721(18) 0.28426(12) 0.0469(8) Uani 1 1 d .
O24 O 0.60739(17) -0.1016(2) 0.13569(12) 0.0552(9) Uani 1 1 d .
O26 O 0.57433(18) 0.1108(2) 0.27761(13) 0.0636(11) Uani 1 1 d .
O27 O 0.46933(14) -0.03062(17) 0.17434(15) 0.0530(9) Uani 1 1 d .
O28 O 0.60089(17) 0.10022(19) 0.13121(14) 0.0579(10) Uani 1 1 d .
C22 C 0.7369(3) 0.1142(3) 0.2437(3) 0.093(3) Uani 1 1 d .
H22D H 0.7498 0.1277 0.2807 0.139 Uiso 1 1 calc R
H22E H 0.7037 0.1497 0.2271 0.139 Uiso 1 1 calc R
H22F H 0.7734 0.1182 0.2261 0.139 Uiso 1 1 calc R
C23 C 0.5252(3) -0.0928(4) 0.3125(3) 0.080(2) Uani 1 1 d .
H23D H 0.4991 -0.1395 0.3057 0.120 Uiso 1 1 calc R
H23E H 0.4994 -0.0472 0.3010 0.120 Uiso 1 1 calc R
H23F H 0.5421 -0.0888 0.3500 0.120 Uiso 1 1 calc R
C24 C 0.5729(4) -0.1028(4) 0.0832(2) 0.108(3) Uani 1 1 d .
H24D H 0.6026 -0.1041 0.0588 0.162 Uiso 1 1 calc R
H24E H 0.5466 -0.0562 0.0768 0.162 Uiso 1 1 calc R
H24F H 0.5458 -0.1487 0.0781 0.162 Uiso 1 1 calc R
C26 C 0.6111(4) 0.1119(5) 0.3293(2) 0.125(4) Uani 1 1 d .
H26A H 0.5836 0.1021 0.3547 0.188 Uiso 1 1 calc R
H26B H 0.6313 0.1626 0.3361 0.188 Uiso 1 1 calc R
H26C H 0.6438 0.0717 0.3324 0.188 Uiso 1 1 calc R
C27 C 0.4487(3) -0.1097(3) 0.1698(3) 0.087(2) Uani 1 1 d .
H27D H 0.4211 -0.1200 0.1951 0.130 Uiso 1 1 calc R
H27E H 0.4856 -0.1440 0.1768 0.130 Uiso 1 1 calc R
H27F H 0.4253 -0.1191 0.1343 0.130 Uiso 1 1 calc R
C28 C 0.6520(3) 0.0954(4) 0.1024(3) 0.099(3) Uani 1 1 d .
H28A H 0.6347 0.0928 0.0649 0.149 Uiso 1 1 calc R
H28B H 0.6771 0.0489 0.1130 0.149 Uiso 1 1 calc R
H28C H 0.6790 0.1412 0.1097 0.149 Uiso 1 1 calc R
C221 C 0.7830(3) -0.0247(3) 0.3344(2) 0.0609(14) Uani 1 1 d .
H22A H 0.8075 0.0233 0.3404 0.091 Uiso 1 1 calc R
H22B H 0.8089 -0.0682 0.3501 0.091 Uiso 1 1 calc R
H22C H 0.7452 -0.0204 0.3504 0.091 Uiso 1 1 calc R
C222 C 0.8307(2) -0.0341(4) 0.2324(3) 0.0739(18) Uani 1 1 d .
H22G H 0.8185 -0.0368 0.1942 0.111 Uiso 1 1 calc R
H22H H 0.8593 -0.0770 0.2447 0.111 Uiso 1 1 calc R
H22I H 0.8521 0.0151 0.2423 0.111 Uiso 1 1 calc R
C231 C 0.5830(2) -0.2612(3) 0.27731(19) 0.0478(11) Uani 1 1 d .
H23A H 0.5525 -0.2663 0.3009 0.072 Uiso 1 1 calc R
H23B H 0.6116 -0.3058 0.2817 0.072 Uiso 1 1 calc R
H23C H 0.5604 -0.2589 0.2410 0.072 Uiso 1 1 calc R
C232 C 0.6647(2) -0.1701(3) 0.36502(17) 0.0508(12) Uani 1 1 d .
H23G H 0.6789 -0.1177 0.3758 0.076 Uiso 1 1 calc R
H23H H 0.7007 -0.2057 0.3718 0.076 Uiso 1 1 calc R
H23I H 0.6325 -0.1867 0.3849 0.076 Uiso 1 1 calc R
C241 C 0.7289(3) -0.1462(3) 0.1165(2) 0.0623(15) Uani 1 1 d .
H24A H 0.7109 -0.1529 0.0793 0.093 Uiso 1 1 calc R
H24B H 0.7643 -0.1822 0.1265 0.093 Uiso 1 1 calc R
H24C H 0.7441 -0.0930 0.1228 0.093 Uiso 1 1 calc R
C242 C 0.6311(2) -0.2636(3) 0.1376(2) 0.0515(12) Uani 1 1 d .
H24G H 0.5926 -0.2701 0.1524 0.077 Uiso 1 1 calc R
H24H H 0.6616 -0.3041 0.1512 0.077 Uiso 1 1 calc R
H24I H 0.6206 -0.2674 0.0994 0.077 Uiso 1 1 calc R
C261 C 0.5435(3) 0.2706(3) 0.2784(2) 0.0685(16) Uani 1 1 d .
H26D H 0.5592 0.2721 0.3162 0.103 Uiso 1 1 calc R
H26E H 0.5094 0.3085 0.2691 0.103 Uiso 1 1 calc R
H26F H 0.5780 0.2831 0.2599 0.103 Uiso 1 1 calc R
C262 C 0.4542(3) 0.1451(3) 0.3017(2) 0.0709(17) Uani 1 1 d .
H26G H 0.4447 0.0898 0.2982 0.106 Uiso 1 1 calc R
H26H H 0.4152 0.1749 0.2909 0.106 Uiso 1 1 calc R
H26I H 0.4722 0.1570 0.3382 0.106 Uiso 1 1 calc R
C271 C 0.3533(2) 0.0324(3) 0.1937(3) 0.0689(17) Uani 1 1 d .
H27A H 0.3311 -0.0162 0.1833 0.103 Uiso 1 1 calc R
H27B H 0.3237 0.0757 0.1861 0.103 Uiso 1 1 calc R
H27C H 0.3706 0.0311 0.2313 0.103 Uiso 1 1 calc R
C272 C 0.3854(3) 0.0289(4) 0.0857(2) 0.0704(17) Uani 1 1 d .
H27G H 0.4196 0.0263 0.0655 0.106 Uiso 1 1 calc R
H27H H 0.3570 0.0718 0.0728 0.106 Uiso 1 1 calc R
H27I H 0.3616 -0.0198 0.0818 0.106 Uiso 1 1 calc R
C281 C 0.5946(2) 0.2631(3) 0.1339(2) 0.0527(13) Uani 1 1 d .
H28D H 0.6164 0.2643 0.1704 0.079 Uiso 1 1 calc R
H28E H 0.5665 0.3080 0.1268 0.079 Uiso 1 1 calc R
H28F H 0.6259 0.2645 0.1108 0.079 Uiso 1 1 calc R
C282 C 0.5104(3) 0.1673(3) 0.05021(19) 0.0645(15) Uani 1 1 d .
H28P H 0.5433 0.1744 0.0291 0.097 Uiso 1 1 calc R
H28Q H 0.4785 0.2081 0.0418 0.097 Uiso 1 1 calc R
H28R H 0.4903 0.1167 0.0425 0.097 Uiso 1 1 calc R
Ba3 Ba 0.194405(9) 0.007726(12) 0.401063(8) 0.02211(6) Uani 1 1 d .
Si31 Si 0.31573(5) -0.14241(6) 0.44294(4) 0.0287(2) Uani 1 1 d .
Si32 Si 0.23462(5) -0.16003(7) 0.48874(4) 0.0332(2) Uani 1 1 d .
Si33 Si 0.36149(5) -0.02223(6) 0.46035(5) 0.0337(2) Uani 1 1 d .
Si34 Si 0.27862(5) -0.15641(6) 0.35468(4) 0.0330(2) Uani 1 1 d .
Si35 Si 0.07171(5) 0.16337(6) 0.35949(4) 0.0282(2) Uani 1 1 d .
Si36 Si 0.11085(5) 0.17366(6) 0.44771(4) 0.0330(2) Uani 1 1 d .
Si37 Si 0.02618(5) 0.04272(7) 0.34240(5) 0.0338(2) Uani 1 1 d .
Si38 Si 0.15189(5) 0.17455(6) 0.31189(4) 0.0322(2) Uani 1 1 d .
O32 O 0.17723(15) -0.0914(2) 0.47640(13) 0.0516(9) Uani 1 1 d .
O33 O 0.31226(14) 0.05173(16) 0.43804(15) 0.0512(9) Uani 1 1 d .
O34 O 0.21825(16) -0.0958(2) 0.33093(12) 0.0535(9) Uani 1 1 d .
O36 O 0.17026(17) 0.1117(2) 0.47069(12) 0.0593(10) Uani 1 1 d .
O37 O 0.07590(13) -0.03161(16) 0.36356(14) 0.0488(9) Uani 1 1 d .
O38 O 0.20507(17) 0.10139(19) 0.32132(14) 0.0575(10) Uani 1 1 d .
C32 C 0.1240(3) -0.0911(4) 0.5024(3) 0.096(3) Uani 1 1 d .
H32A H 0.1006 -0.1397 0.4952 0.145 Uiso 1 1 calc R
H32B H 0.0962 -0.0476 0.4896 0.145 Uiso 1 1 calc R
H32C H 0.1387 -0.0857 0.5402 0.145 Uiso 1 1 calc R
C33 C 0.3319(3) 0.1313(3) 0.4449(3) 0.090(3) Uani 1 1 d .
H33A H 0.3511 0.1402 0.4816 0.135 Uiso 1 1 calc R
H33B H 0.2950 0.1651 0.4352 0.135 Uiso 1 1 calc R
H33C H 0.3628 0.1426 0.4226 0.135 Uiso 1 1 calc R
C34 C 0.1858(4) -0.1010(5) 0.2778(2) 0.107(3) Uani 1 1 d .
H34A H 0.1570 -0.0569 0.2697 0.160 Uiso 1 1 calc R
H34B H 0.1614 -0.1492 0.2729 0.160 Uiso 1 1 calc R
H34C H 0.2166 -0.1006 0.2543 0.160 Uiso 1 1 calc R
C36 C 0.2020(4) 0.1125(5) 0.5243(2) 0.119(4) Uani 1 1 d .
H36A H 0.2302 0.1575 0.5303 0.178 Uiso 1 1 calc R
H36B H 0.2268 0.0651 0.5320 0.178 Uiso 1 1 calc R
H36C H 0.1706 0.1157 0.5472 0.178 Uiso 1 1 calc R
C37 C 0.0568(3) -0.1116(3) 0.3582(3) 0.087(2) Uani 1 1 d .
H37D H 0.0243 -0.1216 0.3794 0.131 Uiso 1 1 calc R
H37E H 0.0935 -0.1449 0.3702 0.131 Uiso 1 1 calc R
H37F H 0.0395 -0.1228 0.3215 0.131 Uiso 1 1 calc R
C38 C 0.2576(3) 0.0977(4) 0.2942(3) 0.105(3) Uani 1 1 d .
H38A H 0.2420 0.0866 0.2571 0.157 Uiso 1 1 calc R
H38B H 0.2866 0.0567 0.3094 0.157 Uiso 1 1 calc R
H38C H 0.2799 0.1474 0.2976 0.157 Uiso 1 1 calc R
C321 C 0.1938(3) -0.2547(3) 0.4735(2) 0.0566(14) Uani 1 1 d .
H32D H 0.1629 -0.2623 0.4965 0.085 Uiso 1 1 calc R
H32E H 0.2251 -0.2965 0.4791 0.085 Uiso 1 1 calc R
H32F H 0.1721 -0.2550 0.4370 0.085 Uiso 1 1 calc R
C322 C 0.2651(3) -0.1556(3) 0.56090(17) 0.0545(13) Uani 1 1 d .
H32G H 0.2811 -0.1035 0.5704 0.082 Uiso 1 1 calc R
H32H H 0.2993 -0.1932 0.5704 0.082 Uiso 1 1 calc R
H32I H 0.2307 -0.1677 0.5797 0.082 Uiso 1 1 calc R
C331 C 0.4328(2) -0.0100(3) 0.4296(2) 0.0592(14) Uani 1 1 d .
H33D H 0.4199 -0.0082 0.3915 0.089 Uiso 1 1 calc R
H33E H 0.4617 -0.0536 0.4393 0.089 Uiso 1 1 calc R
H33F H 0.4543 0.0384 0.4418 0.089 Uiso 1 1 calc R
C332 C 0.3867(2) -0.0059(3) 0.5324(2) 0.0543(13) Uani 1 1 d .
H33G H 0.4108 0.0424 0.5383 0.081 Uiso 1 1 calc R
H33H H 0.4133 -0.0491 0.5477 0.081 Uiso 1 1 calc R
H33I H 0.3492 -0.0025 0.5488 0.081 Uiso 1 1 calc R
C341 C 0.3423(3) -0.1349(3) 0.31652(19) 0.0540(13) Uani 1 1 d .
H34P H 0.3268 -0.1458 0.2794 0.081 Uiso 1 1 calc R
H32Q H 0.3793 -0.1674 0.3293 0.081 Uiso 1 1 calc R
H30R H 0.3543 -0.0803 0.3208 0.081 Uiso 1 1 calc R
C342 C 0.2475(2) -0.2560(3) 0.3377(2) 0.0513(12) Uani 1 1 d .
H34D H 0.2075 -0.2630 0.3501 0.077 Uiso 1 1 calc R
H34E H 0.2783 -0.2943 0.3545 0.077 Uiso 1 1 calc R
H34F H 0.2405 -0.2630 0.2997 0.077 Uiso 1 1 calc R
C361 C 0.1434(2) 0.2721(3) 0.4663(2) 0.0521(12) Uani 1 1 d .
H36D H 0.1571 0.2748 0.5044 0.078 Uiso 1 1 calc R
H36E H 0.1106 0.3111 0.4552 0.078 Uiso 1 1 calc R
H36F H 0.1796 0.2821 0.4492 0.078 Uiso 1 1 calc R
C362 C 0.0468(3) 0.1516(3) 0.48593(19) 0.0552(13) Uani 1 1 d .
H36G H 0.0347 0.0970 0.4813 0.083 Uiso 1 1 calc R
H36H H 0.0099 0.1842 0.4733 0.083 Uiso 1 1 calc R
H36I H 0.0623 0.1621 0.5231 0.083 Uiso 1 1 calc R
C371 C 0.0007(2) 0.0260(3) 0.2704(2) 0.0566(13) Uani 1 1 d .
H37A H 0.0378 0.0276 0.2534 0.085 Uiso 1 1 calc R
H37B H -0.0292 0.0664 0.2556 0.085 Uiso 1 1 calc R
H37C H -0.0197 -0.0247 0.2645 0.085 Uiso 1 1 calc R
C372 C -0.0437(2) 0.0273(3) 0.3744(2) 0.0610(15) Uani 1 1 d .
H21G H -0.0649 -0.0210 0.3617 0.092 Uiso 1 1 calc R
H19G H -0.0733 0.0706 0.3660 0.092 Uiso 1 1 calc R
H17G H -0.0297 0.0242 0.4124 0.092 Uiso 1 1 calc R
C381 C 0.1182(3) 0.1757(3) 0.24014(18) 0.0574(14) Uani 1 1 d .
H28G H 0.1523 0.1842 0.2204 0.086 Uiso 1 1 calc R
H26X H 0.0871 0.2175 0.2326 0.086 Uiso 1 1 calc R
H24X H 0.0976 0.1261 0.2299 0.086 Uiso 1 1 calc R
C382 C 0.2000(2) 0.2638(3) 0.32753(19) 0.0445(11) Uani 1 1 d .
H38D H 0.2212 0.2624 0.3642 0.067 Uiso 1 1 calc R
H38E H 0.1724 0.3093 0.3216 0.067 Uiso 1 1 calc R
H38F H 0.2318 0.2668 0.3050 0.067 Uiso 1 1 calc R

loop_
_atom_site_aniso_label
_atom_site_aniso_U_11
_atom_site_aniso_U_22
_atom_site_aniso_U_33
_atom_site_aniso_U_23
_atom_site_aniso_U_13
_atom_site_aniso_U_12
Ba1 0.02202(14) 0.01678(13) 0.02884(15) -0.00192(11) 0.00436(11) -0.00050(11)
Si11 0.0307(6) 0.0257(5) 0.0590(8) 0.0033(5) 0.0104(5) 0.0005(4)
Si12 0.0385(6) 0.0218(5) 0.0448(7) -0.0039(5) 0.0077(5) -0.0026(4)
Si13 0.0373(7) 0.0415(7) 0.0407(7) 0.0089(5) -0.0065(5) -0.0070(5)
Si14 0.0377(6) 0.0337(6) 0.0579(8) -0.0016(5) 0.0244(6) 0.0010(5)
O12 0.0381(17) 0.0223(14) 0.076(2) -0.0047(14) -0.0104(16) -0.0027(12)
O13 0.063(2) 0.066(2) 0.0303(16) -0.0088(15) 0.0016(15) 0.0152(18)
O14 0.0519(19) 0.0355(16) 0.076(2) 0.0172(16) 0.0386(18) 0.0102(14)
C12 0.052(3) 0.040(3) 0.147(6) -0.001(3) -0.047(4) -0.010(2)
C13 0.123(6) 0.127(6) 0.039(3) -0.031(4) 0.002(3) 0.030(5)
C14 0.102(5) 0.053(3) 0.129(6) 0.043(4) 0.078(5) 0.021(3)
C121 0.037(2) 0.046(3) 0.069(3) 0.012(2) 0.007(2) -0.010(2)
C122 0.085(4) 0.046(3) 0.064(4) -0.024(3) 0.024(3) -0.010(3)
C131 0.058(3) 0.065(4) 0.065(4) 0.013(3) -0.018(3) -0.020(3)
C132 0.071(4) 0.066(3) 0.047(3) 0.018(3) -0.008(3) -0.022(3)
C141 0.124(6) 0.069(4) 0.070(4) -0.015(3) 0.052(4) -0.010(4)
C142 0.043(3) 0.070(4) 0.113(5) 0.018(4) 0.031(3) -0.008(3)
Ba2 0.02341(10) 0.02167(11) 0.02653(11) 0.00278(8) 0.00311(8) 0.00022(8)
Si21 0.0290(6) 0.0302(6) 0.0421(6) 0.0022(5) 0.0054(5) 0.0007(4)
Si22 0.0234(5) 0.0393(6) 0.0559(8) 0.0018(6) -0.0013(5) -0.0046(5)
Si23 0.0368(6) 0.0305(6) 0.0325(6) 0.0079(5) 0.0051(5) -0.0015(5)
Si24 0.0448(7) 0.0313(6) 0.0374(6) -0.0069(5) 0.0145(5) 0.0021(5)
Si25 0.0318(6) 0.0279(5) 0.0428(7) 0.0052(5) 0.0060(5) 0.0016(4)
Si26 0.0530(8) 0.0310(6) 0.0413(7) -0.0042(5) 0.0150(6) 0.0075(5)
Si27 0.0236(6) 0.0386(6) 0.0592(8) 0.0043(6) -0.0007(5) -0.0041(5)
Si28 0.0413(7) 0.0331(6) 0.0386(6) 0.0136(5) 0.0098(5) 0.0030(5)
O22 0.0313(16) 0.0284(15) 0.094(3) 0.0042(16) -0.0105(17) -0.0080(13)
O23 0.0494(19) 0.0474(18) 0.0516(19) 0.0223(15) 0.0294(16) 0.0141(15)
O24 0.074(2) 0.055(2) 0.0317(17) -0.0099(15) -0.0032(16) 0.0240(18)
O26 0.081(3) 0.069(2) 0.0330(18) -0.0125(16) -0.0091(17) 0.039(2)
O27 0.0293(16) 0.0292(16) 0.093(3) 0.0059(16) -0.0085(16) -0.0074(12)
O28 0.068(2) 0.051(2) 0.067(2) 0.0302(17) 0.0453(19) 0.0226(17)
C22 0.061(4) 0.037(3) 0.164(7) 0.009(4) -0.022(4) -0.024(3)
C23 0.077(4) 0.085(4) 0.094(5) 0.047(4) 0.059(4) 0.031(3)
C24 0.147(7) 0.116(6) 0.042(3) -0.027(4) -0.033(4) 0.066(5)
C26 0.167(8) 0.148(7) 0.038(3) -0.032(4) -0.039(4) 0.092(6)
C27 0.062(4) 0.034(3) 0.152(7) 0.005(3) -0.013(4) -0.020(3)
C28 0.112(5) 0.093(5) 0.121(6) 0.055(4) 0.095(5) 0.050(4)
C221 0.053(3) 0.063(3) 0.060(3) -0.007(3) -0.007(3) -0.015(3)
C222 0.037(3) 0.083(4) 0.106(5) 0.003(4) 0.024(3) -0.016(3)
C231 0.049(3) 0.048(3) 0.045(3) 0.009(2) 0.005(2) -0.013(2)
C232 0.064(3) 0.053(3) 0.034(2) 0.006(2) 0.004(2) -0.011(2)
C241 0.083(4) 0.053(3) 0.061(3) -0.013(3) 0.041(3) -0.015(3)
C242 0.057(3) 0.042(3) 0.060(3) -0.019(2) 0.019(3) -0.007(2)
C261 0.092(5) 0.044(3) 0.068(4) -0.018(3) 0.010(3) -0.010(3)
C262 0.108(5) 0.056(3) 0.061(4) -0.010(3) 0.048(3) -0.003(3)
C271 0.042(3) 0.067(4) 0.102(5) 0.002(3) 0.021(3) -0.015(3)
C272 0.059(4) 0.072(4) 0.068(4) -0.005(3) -0.020(3) -0.015(3)
C281 0.047(3) 0.045(3) 0.069(3) 0.016(2) 0.018(3) -0.003(2)
C282 0.078(4) 0.075(4) 0.040(3) 0.016(3) 0.009(3) -0.018(3)
Ba3 0.01893(10) 0.02253(10) 0.02500(11) -0.00078(8) 0.00433(8) 0.00022(8)
Si31 0.0247(5) 0.0262(5) 0.0340(6) 0.0000(4) 0.0018(4) 0.0010(4)
Si32 0.0346(6) 0.0331(6) 0.0316(6) 0.0092(5) 0.0057(5) -0.0028(5)
Si33 0.0194(5) 0.0295(5) 0.0492(7) -0.0012(5) -0.0020(5) -0.0021(4)
Si34 0.0350(6) 0.0322(6) 0.0325(6) -0.0092(5) 0.0080(5) 0.0056(5)
Si35 0.0239(5) 0.0267(5) 0.0342(6) -0.0025(4) 0.0056(4) 0.0006(4)
Si36 0.0352(6) 0.0327(6) 0.0326(6) -0.0095(5) 0.0099(5) 0.0063(5)
Si37 0.0186(5) 0.0320(6) 0.0490(7) -0.0046(5) 0.0013(5) -0.0027(4)
Si38 0.0369(6) 0.0272(5) 0.0351(6) 0.0068(4) 0.0138(5) 0.0031(4)
O32 0.0470(19) 0.059(2) 0.057(2) 0.0262(17) 0.0328(16) 0.0154(16)
O33 0.0280(15) 0.0252(15) 0.091(3) 0.0005(16) -0.0129(16) -0.0049(12)
O34 0.063(2) 0.061(2) 0.0300(16) -0.0166(15) -0.0075(15) 0.0298(18)
O36 0.070(2) 0.070(2) 0.0314(17) -0.0178(16) -0.0097(16) 0.0367(19)
O37 0.0264(15) 0.0237(14) 0.090(3) -0.0020(15) -0.0072(16) -0.0066(12)
O38 0.066(2) 0.0484(19) 0.073(2) 0.0304(17) 0.0522(19) 0.0292(17)
C32 0.072(4) 0.129(6) 0.107(5) 0.063(5) 0.067(4) 0.040(4)
C33 0.045(3) 0.029(3) 0.179(8) 0.006(4) -0.025(4) -0.010(2)
C34 0.131(6) 0.134(6) 0.037(3) -0.032(4) -0.033(4) 0.081(5)
C36 0.150(7) 0.151(7) 0.036(3) -0.035(4) -0.036(4) 0.094(6)
C37 0.050(3) 0.032(3) 0.166(7) 0.000(3) -0.019(4) -0.016(2)
C38 0.116(6) 0.091(5) 0.141(6) 0.067(5) 0.111(5) 0.063(4)
C321 0.057(3) 0.058(3) 0.052(3) 0.013(2) 0.002(2) -0.024(3)
C322 0.074(4) 0.061(3) 0.028(2) 0.004(2) 0.009(2) -0.015(3)
C331 0.035(2) 0.057(3) 0.087(4) 0.001(3) 0.017(3) -0.015(2)
C332 0.042(3) 0.058(3) 0.058(3) -0.016(2) -0.004(2) -0.009(2)
C341 0.069(3) 0.054(3) 0.047(3) -0.013(2) 0.030(3) -0.004(3)
C342 0.052(3) 0.047(3) 0.056(3) -0.026(2) 0.012(2) -0.005(2)
C361 0.057(3) 0.049(3) 0.051(3) -0.024(2) 0.013(2) -0.008(2)
C362 0.070(3) 0.056(3) 0.047(3) -0.013(2) 0.030(3) -0.004(3)
C371 0.049(3) 0.064(3) 0.051(3) -0.016(3) -0.008(2) -0.015(3)
C372 0.036(3) 0.058(3) 0.093(4) -0.005(3) 0.022(3) -0.012(2)
C381 0.076(4) 0.061(3) 0.037(3) 0.005(2) 0.017(2) -0.024(3)
C382 0.031(2) 0.046(3) 0.057(3) 0.013(2) 0.008(2) -0.0046(19)

loop_
_atom_type_symbol
_atom_type_description
_atom_type_scat_dispersion_real
_atom_type_scat_dispersion_imag
_atom_type_scat_source
C C 0.0033 0.0016 'International Tables Vol C Tables 4.2.6.8 and 6.1.1.4'
H H 0.0000 0.0000 'International Tables Vol C Tables 4.2.6.8 and 6.1.1.4'
O O 0.0106 0.0060 'International Tables Vol C Tables 4.2.6.8 and 6.1.1.4'
Si Si 0.0817 0.0704 'International Tables Vol C Tables 4.2.6.8 and 6.1.1.4'
Ba Ba -0.3244 2.2819 'International Tables Vol C Tables 4.2.6.8 and 6.1.1.4'

loop_
_geom_angle_atom_site_label_1
_geom_angle_atom_site_label_2
_geom_angle_atom_site_label_3
_geom_angle
_geom_angle_site_symmetry_1
_geom_angle_site_symmetry_3
O12 Ba1 O12 179.997(1) 3_757 .
O12 Ba1 O13 82.80(10) 3_757 .
O12 Ba1 O13 97.20(10) . .
O12 Ba1 O13 97.20(10) 3_757 3_757
O12 Ba1 O13 82.80(10) . 3_757
O13 Ba1 O13 179.999(1) . 3_757
O12 Ba1 O14 97.68(10) 3_757 3_757
O12 Ba1 O14 82.32(10) . 3_757
O13 Ba1 O14 82.00(11) . 3_757
O13 Ba1 O14 98.00(11) 3_757 3_757
O12 Ba1 O14 82.32(10) 3_757 .
O12 Ba1 O14 97.68(10) . .
O13 Ba1 O14 98.00(11) . .
O13 Ba1 O14 81.99(11) 3_757 .
O14 Ba1 O14 179.999(1) 3_757 .
O12 Ba1 Si12 24.65(7) 3_757 3_757
O12 Ba1 Si12 155.35(7) . 3_757
O13 Ba1 Si12 101.37(8) . 3_757
O13 Ba1 Si12 78.63(8) 3_757 3_757
O14 Ba1 Si12 84.35(7) 3_757 3_757
O14 Ba1 Si12 95.65(7) . 3_757
O12 Ba1 Si12 155.35(7) 3_757 .
O12 Ba1 Si12 24.65(7) . .
O13 Ba1 Si12 78.63(8) . .
O13 Ba1 Si12 101.37(8) 3_757 .
O14 Ba1 Si12 95.65(7) 3_757 .
O14 Ba1 Si12 84.35(7) . .
Si12 Ba1 Si12 180.0 3_757 .
O12 Ba1 Si13 83.72(7) 3_757 3_757
O12 Ba1 Si13 96.28(7) . 3_757
O13 Ba1 Si13 155.27(7) . 3_757
O13 Ba1 Si13 24.73(7) 3_757 3_757
O14 Ba1 Si13 79.38(8) 3_757 3_757
O14 Ba1 Si13 100.62(8) . 3_757
Si12 Ba1 Si13 60.80(3) 3_757 3_757
Si12 Ba1 Si13 119.19(3) . 3_757
O12 Ba1 Si13 96.28(7) 3_757 .
O12 Ba1 Si13 83.72(7) . .
O13 Ba1 Si13 24.73(7) . .
O13 Ba1 Si13 155.27(7) 3_757 .
O14 Ba1 Si13 100.62(8) 3_757 .
O14 Ba1 Si13 79.38(8) . .
Si12 Ba1 Si13 119.20(3) 3_757 .
Si12 Ba1 Si13 60.81(3) . .
Si13 Ba1 Si13 180.00(3) 3_757 .
O12 Ba1 Si14 99.57(7) 3_757 .
O12 Ba1 Si14 80.43(7) . .
O13 Ba1 Si14 83.14(8) . .
O13 Ba1 Si14 96.86(8) 3_757 .
O14 Ba1 Si14 155.56(6) 3_757 .
O14 Ba1 Si14 24.44(6) . .
Si12 Ba1 Si14 117.64(3) 3_757 .
Si12 Ba1 Si14 62.36(3) . .
Si13 Ba1 Si14 119.59(3) 3_757 .
Si13 Ba1 Si14 60.41(3) . .
O12 Ba1 Si14 80.43(7) 3_757 3_757
O12 Ba1 Si14 99.57(7) . 3_757
O13 Ba1 Si14 96.86(8) . 3_757
O13 Ba1 Si14 83.14(8) 3_757 3_757
O14 Ba1 Si14 24.44(6) 3_757 3_757
O14 Ba1 Si14 155.56(6) . 3_757
Si12 Ba1 Si14 62.36(3) 3_757 3_757
Si12 Ba1 Si14 117.64(3) . 3_757
Si13 Ba1 Si14 60.41(3) 3_757 3_757
Si13 Ba1 Si14 119.59(3) . 3_757
Si14 Ba1 Si14 180.0 . 3_757
Si13 Si11 Si14 108.45(7) . .
Si13 Si11 Si12 108.25(6) . .
Si14 Si11 Si12 111.25(7) . .
Si13 Si11 Ba1 70.73(4) . .
Si14 Si11 Ba1 70.70(4) . .
Si12 Si11 Ba1 69.73(4) . .
O12 Si12 C122 105.7(2) . .
O12 Si12 C121 105.8(2) . .
C122 Si12 C121 107.1(2) . .
O12 Si12 Si11 113.57(11) . .
C122 Si12 Si11 112.0(2) . .
C121 Si12 Si11 112.09(16) . .
O12 Si12 Ba1 40.54(10) . .
C122 Si12 Ba1 131.04(19) . .
C121 Si12 Ba1 115.24(17) . .
Si11 Si12 Ba1 73.92(4) . .
O13 Si13 C132 105.1(2) . .
O13 Si13 C131 105.4(2) . .
C132 Si13 C131 107.8(2) . .
O13 Si13 Si11 113.84(12) . .
C132 Si13 Si11 111.20(19) . .
C131 Si13 Si11 113.0(2) . .
O13 Si13 Ba1 40.96(10) . .
C132 Si13 Ba1 129.32(18) . .
C131 Si13 Ba1 116.33(18) . .
Si11 Si13 Ba1 73.63(4) . .
O14 Si14 C141 106.3(3) . .
O14 Si14 C142 105.4(2) . .
C141 Si14 C142 107.5(3) . .
O14 Si14 Si11 114.02(12) . .
C141 Si14 Si11 112.0(2) . .
C142 Si14 Si11 111.2(2) . .
O14 Si14 Ba1 40.96(10) . .
C141 Si14 Ba1 119.9(2) . .
C142 Si14 Ba1 126.7(2) . .
Si11 Si14 Ba1 73.30(4) . .
C12 O12 Si12 123.5(3) . .
C12 O12 Ba1 121.4(3) . .
Si12 O12 Ba1 114.81(14) . .
C13 O13 Si13 121.6(4) . .
C13 O13 Ba1 123.7(3) . .
Si13 O13 Ba1 114.31(15) . .
C14 O14 Si14 122.6(3) . .
C14 O14 Ba1 122.6(3) . .
Si14 O14 Ba1 114.60(14) . .
O28 Ba2 O22 83.15(11) . .
O28 Ba2 O27 95.49(11) . .
O22 Ba2 O27 178.54(11) . .
O28 Ba2 O24 81.97(11) . .
O22 Ba2 O24 96.55(11) . .
O27 Ba2 O24 82.73(11) . .
O28 Ba2 O26 95.62(12) . .
O22 Ba2 O26 83.48(12) . .
O27 Ba2 O26 97.19(12) . .
O24 Ba2 O26 177.57(11) . .
O28 Ba2 O23 177.83(10) . .
O22 Ba2 O23 99.00(10) . .
O27 Ba2 O23 82.37(10) . .
O24 Ba2 O23 98.04(11) . .
O26 Ba2 O23 84.35(11) . .
O28 Ba2 Si22 102.21(8) . .
O22 Ba2 Si22 24.77(7) . .
O27 Ba2 Si22 155.91(7) . .
O24 Ba2 Si22 83.70(8) . .
O26 Ba2 Si22 97.19(8) . .
O23 Ba2 Si22 79.94(7) . .
O28 Ba2 Si24 97.50(7) . .
O22 Ba2 Si24 79.11(8) . .
O27 Ba2 Si24 100.59(8) . .
O24 Ba2 Si24 24.99(7) . .
O26 Ba2 Si24 156.72(7) . .
O23 Ba2 Si24 83.25(7) . .
Si22 Ba2 Si24 61.24(3) . .
O28 Ba2 Si23 156.89(7) . .
O22 Ba2 Si23 83.84(7) . .
O27 Ba2 Si23 97.27(7) . .
O24 Ba2 Si23 80.64(8) . .
O26 Ba2 Si23 101.77(8) . .
O23 Ba2 Si23 24.61(6) . .
Si22 Ba2 Si23 60.84(3) . .
Si24 Ba2 Si23 61.24(3) . .
O28 Ba2 Si28 24.16(7) . .
O22 Ba2 Si28 97.99(7) . .
O27 Ba2 Si28 80.90(7) . .
O24 Ba2 Si28 99.09(8) . .
O26 Ba2 Si28 78.50(8) . .
O23 Ba2 Si28 154.24(7) . .
Si22 Ba2 Si28 120.96(3) . .
Si24 Ba2 Si28 119.02(3) . .
Si23 Ba2 Si28 178.17(3) . .
O28 Ba2 Si26 82.48(7) . .
O22 Ba2 Si26 101.69(8) . .
O27 Ba2 Si26 78.61(8) . .
O24 Ba2 Si26 154.36(7) . .
O26 Ba2 Si26 23.97(7) . .
O23 Ba2 Si26 96.74(7) . .
Si22 Ba2 Si26 119.56(3) . .
Si24 Ba2 Si26 179.19(3) . .
Si23 Ba2 Si26 118.91(3) . .
Si28 Ba2 Si26 60.80(3) . .
O28 Ba2 Si27 79.15(8) . .
O22 Ba2 Si27 155.75(7) . .
O27 Ba2 Si27 23.65(7) . .
O24 Ba2 Si27 97.25(8) . .
O26 Ba2 Si27 81.91(8) . .
O23 Ba2 Si27 98.70(7) . .
Si22 Ba2 Si27 178.46(3) . .
Si24 Ba2 Si27 119.44(3) . .
Si23 Ba2 Si27 118.07(3) . .
Si28 Ba2 Si27 60.14(3) . .
Si26 Ba2 Si27 59.76(3) . .
Si24 Si21 Si23 110.13(6) . .
Si24 Si21 Si22 109.49(6) . .
Si23 Si21 Si22 108.81(6) . .
Si24 Si21 Ba2 70.46(4) . .
Si23 Si21 Ba2 70.89(4) . .
Si22 Si21 Ba2 70.27(4) . .
O22 Si22 C222 105.7(2) . .
O22 Si22 C221 105.9(2) . .
C222 Si22 C221 107.9(3) . .
O22 Si22 Si21 113.88(12) . .
C222 Si22 Si21 111.2(2) . .
C221 Si22 Si21 111.87(18) . .
O22 Si22 Ba2 41.10(10) . .
C222 Si22 Ba2 130.7(2) . .
C221 Si22 Ba2 115.30(19) . .
Si21 Si22 Ba2 73.68(4) . .
O23 Si23 C231 105.7(2) . .
O23 Si23 C232 105.6(2) . .
C231 Si23 C232 108.9(2) . .
O23 Si23 Si21 114.11(11) . .
C231 Si23 Si21 111.80(17) . .
C232 Si23 Si21 110.39(17) . .
O23 Si23 Ba2 41.11(10) . .
C231 Si23 Ba2 119.15(15) . .
C232 Si23 Ba2 126.44(16) . .
Si21 Si23 Ba2 73.24(4) . .
O24 Si24 C242 105.1(2) . .
O24 Si24 C241 105.6(2) . .
C242 Si24 C241 108.6(2) . .
O24 Si24 Si21 114.58(12) . .
C242 Si24 Si21 112.17(18) . .
C241 Si24 Si21 110.4(2) . .
O24 Si24 Ba2 41.26(10) . .
C242 Si24 Ba2 128.06(16) . .
C241 Si24 Ba2 117.37(17) . .
Si21 Si24 Ba2 73.64(4) . .
Si26 Si25 Si28 110.09(7) . .
Si26 Si25 Si27 108.06(6) . .
Si28 Si25 Si27 108.51(7) . .
O26 Si26 C261 105.6(3) . .
O26 Si26 C262 104.8(3) . .
C261 Si26 C262 107.9(3) . .
O26 Si26 Si25 113.86(12) . .
C261 Si26 Si25 112.2(2) . .
C262 Si26 Si25 111.9(2) . .
O26 Si26 Ba2 40.03(11) . .
C261 Si26 Ba2 130.6(2) . .
C262 Si26 Ba2 114.41(18) . .
Si25 Si26 Ba2 74.62(4) . .
O27 Si27 C272 105.9(2) . .
O27 Si27 C271 105.4(2) . .
C272 Si27 C271 106.9(3) . .
O27 Si27 Si25 113.16(12) . .
C272 Si27 Si25 112.6(2) . .
C271 Si27 Si25 112.3(2) . .
O27 Si27 Ba2 39.06(10) . .
C272 Si27 Ba2 120.5(2) . .
C271 Si27 Ba2 125.3(2) . .
Si25 Si27 Ba2 74.22(4) . .
O28 Si28 C281 104.7(2) . .
O28 Si28 C282 105.1(2) . .
C281 Si28 C282 109.0(2) . .
O28 Si28 Si25 114.88(12) . .
C281 Si28 Si25 113.08(17) . .
C282 Si28 Si25 109.64(19) . .
O28 Si28 Ba2 40.02(10) . .
C281 Si28 Ba2 119.33(17) . .
C282 Si28 Ba2 124.89(19) . .
Si25 Si28 Ba2 75.06(4) . .
C22 O22 Si22 122.2(3) . .
C22 O22 Ba2 123.0(3) . .
Si22 O22 Ba2 114.14(14) . .
C23 O23 Si23 122.3(3) . .
C23 O23 Ba2 123.3(3) . .
Si23 O23 Ba2 114.28(13) . .
C24 O24 Si24 121.4(3) . .
C24 O24 Ba2 124.8(3) . .
Si24 O24 Ba2 113.75(15) . .
C26 O26 Si26 122.0(3) . .
C26 O26 Ba2 121.6(3) . .
Si26 O26 Ba2 116.00(16) . .
C27 O27 Si27 122.7(3) . .
C27 O27 Ba2 119.9(3) . .
Si27 O27 Ba2 117.29(14) . .
C28 O28 Si28 122.3(3) . .
C28 O28 Ba2 121.8(3) . .
Si28 O28 Ba2 115.82(14) . .
O37 Ba3 O33 178.22(9) . .
O37 Ba3 O36 97.46(11) . .
O33 Ba3 O36 81.49(11) . .
O37 Ba3 O34 82.42(11) . .
O33 Ba3 O34 98.63(11) . .
O36 Ba3 O34 179.67(10) . .
O37 Ba3 O38 94.76(11) . .
O33 Ba3 O38 84.02(11) . .
O36 Ba3 O38 99.97(12) . .
O34 Ba3 O38 79.73(11) . .
O37 Ba3 O32 81.55(11) . .
O33 Ba3 O32 99.70(11) . .
O36 Ba3 O32 82.22(12) . .
O34 Ba3 O32 98.06(12) . .
O38 Ba3 O32 175.96(11) . .
O37 Ba3 Si33 156.86(6) . .
O33 Ba3 Si33 24.92(6) . .
O36 Ba3 Si33 96.11(7) . .
O34 Ba3 Si33 84.11(7) . .
O38 Ba3 Si33 101.24(8) . .
O32 Ba3 Si33 81.83(7) . .
O37 Ba3 Si34 100.31(7) . .
O33 Ba3 Si34 81.12(7) . .
O36 Ba3 Si34 155.32(7) . .
O34 Ba3 Si34 24.99(7) . .
O38 Ba3 Si34 95.49(7) . .
O32 Ba3 Si34 83.59(7) . .
Si33 Ba3 Si34 61.85(3) . .
O37 Ba3 Si32 97.29(7) . .
O33 Ba3 Si32 84.32(7) . .
O36 Ba3 Si32 99.36(8) . .
O34 Ba3 Si32 80.96(8) . .
O38 Ba3 Si32 155.64(6) . .
O32 Ba3 Si32 25.05(7) . .
Si33 Ba3 Si32 61.96(3) . .
Si34 Ba3 Si32 61.56(3) . .
O37 Ba3 Si31 120.52(6) . .
O33 Ba3 Si31 61.26(6) . .
O36 Ba3 Si31 119.13(7) . .
O34 Ba3 Si31 61.19(7) . .
O38 Ba3 Si31 119.84(7) . .
O32 Ba3 Si31 61.30(7) . .
Si33 Ba3 Si31 36.46(2) . .
Si34 Ba3 Si31 36.31(3) . .
Si32 Ba3 Si31 36.32(3) . .
O37 Ba3 Si36 80.09(7) . .
O33 Ba3 Si36 98.47(7) . .
O36 Ba3 Si36 24.53(7) . .
O34 Ba3 Si36 155.16(7) . .
O38 Ba3 Si36 84.28(7) . .
O32 Ba3 Si36 96.66(7) . .
Si33 Ba3 Si36 117.82(3) . .
Si34 Ba3 Si36 179.56(3) . .
Si32 Ba3 Si36 118.61(3) . .
Si31 Ba3 Si36 143.59(3) . .
O37 Ba3 Si37 24.38(6) . .
O33 Ba3 Si37 153.84(6) . .
O36 Ba3 Si37 82.72(7) . .
O34 Ba3 Si37 97.05(7) . .
O38 Ba3 Si37 78.32(8) . .
O32 Ba3 Si37 98.68(7) . .
Si33 Ba3 Si37 178.65(3) . .
Si34 Ba3 Si37 119.43(3) . .
Si32 Ba3 Si37 118.87(3) . .
Si31 Ba3 Si37 144.83(3) . .
Si36 Ba3 Si37 60.90(3) . .
Si34 Si31 Si32 110.15(6) . .
Si34 Si31 Si33 110.37(6) . .
Si32 Si31 Si33 110.69(6) . .
Si34 Si31 Ba3 71.51(4) . .
Si32 Si31 Ba3 71.68(4) . .
Si33 Si31 Ba3 71.24(4) . .
O32 Si32 C321 106.0(2) . .
O32 Si32 C322 105.6(2) . .
C321 Si32 C322 108.3(2) . .
O32 Si32 Si31 113.69(11) . .
C321 Si32 Si31 112.16(19) . .
C322 Si32 Si31 110.70(17) . .
O32 Si32 Ba3 41.84(10) . .
C321 Si32 Ba3 120.69(17) . .
C322 Si32 Ba3 125.87(17) . .
Si31 Si32 Ba3 72.00(4) . .
O33 Si33 C331 106.1(2) . .
O33 Si33 C332 106.1(2) . .
C331 Si33 C332 107.5(2) . .
O33 Si33 Si31 113.29(11) . .
C331 Si33 Si31 111.85(18) . .
C332 Si33 Si31 111.53(17) . .
O33 Si33 Ba3 41.29(10) . .
C331 Si33 Ba3 128.32(19) . .
C332 Si33 Ba3 118.70(17) . .
Si31 Si33 Ba3 72.30(4) . .
O34 Si34 C341 105.7(2) . .
O34 Si34 C342 105.5(2) . .
C341 Si34 C342 108.8(2) . .
O34 Si34 Si31 113.66(11) . .
C341 Si34 Si31 110.77(17) . .
C342 Si34 Si31 112.06(17) . .
O34 Si34 Ba3 41.72(10) . .
C341 Si34 Ba3 118.17(16) . .
C342 Si34 Ba3 127.60(16) . .
Si31 Si34 Ba3 72.18(4) . .
Si36 Si35 Si38 110.83(6) . .
Si36 Si35 Si37 109.03(6) . .
Si38 Si35 Si37 107.70(6) . .
Si36 Si35 Ba3 70.21(4) . .
Si38 Si35 Ba3 70.29(4) . .
Si37 Si35 Ba3 70.25(4) . .
O36 Si36 C361 105.2(2) . .
O36 Si36 C362 105.3(2) . .
C361 Si36 C362 108.9(2) . .
O36 Si36 Si35 114.73(11) . .
C361 Si36 Si35 112.32(17) . .
C362 Si36 Si35 109.98(18) . .
O36 Si36 Ba3 40.94(10) . .
C361 Si36 Ba3 127.47(16) . .
C362 Si36 Ba3 117.53(16) . .
Si35 Si36 Ba3 74.01(4) . .
O37 Si37 C372 104.9(2) . .
O37 Si37 C371 105.0(2) . .
C372 Si37 C371 108.2(3) . .
O37 Si37 Si35 113.65(11) . .
C372 Si37 Si35 112.99(18) . .
C371 Si37 Si35 111.52(18) . .
O37 Si37 Ba3 40.03(9) . .
C372 Si37 Ba3 126.7(2) . .
C371 Si37 Ba3 118.06(18) . .
Si35 Si37 Ba3 73.82(4) . .
O38 Si38 C382 104.7(2) . .
O38 Si38 C381 106.3(2) . .
C382 Si38 C381 107.9(2) . .
O38 Si38 Si35 114.26(11) . .
C382 Si38 Si35 113.10(16) . .
C381 Si38 Si35 110.15(18) . .
O38 Si38 Ba3 41.02(10) . .
C382 Si38 Ba3 116.39(15) . .
C381 Si38 Ba3 129.59(17) . .
Si35 Si38 Ba3 73.87(4) . .
C32 O32 Si32 121.9(3) . .
C32 O32 Ba3 124.9(3) . .
Si32 O32 Ba3 113.11(14) . .
C33 O33 Si33 121.9(3) . .
C33 O33 Ba3 123.9(3) . .
Si33 O33 Ba3 113.79(14) . .
C34 O34 Si34 121.2(3) . .
C34 O34 Ba3 125.5(3) . .
Si34 O34 Ba3 113.29(14) . .
C36 O36 Si36 122.0(3) . .
C36 O36 Ba3 123.3(3) . .
Si36 O36 Ba3 114.53(15) . .
C37 O37 Si37 122.9(3) . .
C37 O37 Ba3 121.3(3) . .
Si37 O37 Ba3 115.59(13) . .
C38 O38 Si38 122.1(3) . .
C38 O38 Ba3 122.7(3) . .
Si38 O38 Ba3 114.44(14) . .

loop_
_geom_bond_atom_site_label_1
_geom_bond_atom_site_label_2
_geom_bond_distance
_geom_bond_site_symmetry_2
Ba1 O12 2.637(3) 3_757
Ba1 O12 2.637(3) .
Ba1 O13 2.670(3) .
Ba1 O13 2.670(3) 3_757
Ba1 O14 2.680(3) 3_757
Ba1 O14 2.680(3) .
Ba1 Si12 3.6825(13) 3_757
Ba1 Si12 3.6825(13) .
Ba1 Si13 3.7111(13) 3_757
Ba1 Si13 3.7112(13) .
Ba1 Si14 3.7168(13) .
Ba1 Si14 3.7168(13) 3_757
Si11 Si13 2.2911(19) .
Si11 Si14 2.3147(17) .
Si11 Si12 2.3267(17) .
Si12 O12 1.692(3) .
Si12 C122 1.862(5) .
Si12 C121 1.870(5) .
Si13 O13 1.703(4) .
Si13 C132 1.877(5) .
Si13 C131 1.885(5) .
Si14 O14 1.691(3) .
Si14 C141 1.866(6) .
Si14 C142 1.889(5) .
O12 C12 1.446(5) .
O13 C13 1.434(6) .
O14 C14 1.442(6) .
Ba2 O28 2.660(3) .
Ba2 O22 2.663(3) .
Ba2 O27 2.665(3) .
Ba2 O24 2.667(3) .
Ba2 O26 2.679(3) .
Ba2 O23 2.683(3) .
Ba2 Si22 3.6965(14) .
Ba2 Si24 3.7016(12) .
Ba2 Si23 3.7191(12) .
Ba2 Si28 3.7233(12) .
Ba2 Si26 3.7443(13) .
Ba2 Si27 3.7593(14) .
Si21 Si24 2.3037(18) .
Si21 Si23 2.3066(16) .
Si21 Si22 2.3109(17) .
Si22 O22 1.697(3) .
Si22 C222 1.863(5) .
Si22 C221 1.870(5) .
Si23 O23 1.699(3) .
Si23 C231 1.870(5) .
Si23 C232 1.880(5) .
Si24 O24 1.708(3) .
Si24 C242 1.873(5) .
Si24 C241 1.874(5) .
Si25 Si26 2.3049(18) .
Si25 Si28 2.3058(17) .
Si25 Si27 2.3138(17) .
Si26 O26 1.692(3) .
Si26 C261 1.874(5) .
Si26 C262 1.875(5) .
Si27 O27 1.697(3) .
Si27 C272 1.870(6) .
Si27 C271 1.881(5) .
Si28 O28 1.693(3) .
Si28 C281 1.867(5) .
Si28 C282 1.883(5) .
O22 C22 1.447(5) .
O23 C23 1.433(5) .
O24 C24 1.429(6) .
O26 C26 1.429(6) .
O27 C27 1.437(5) .
O28 C28 1.441(6) .
Ba3 O37 2.645(3) .
Ba3 O33 2.652(3) .
Ba3 O36 2.669(3) .
Ba3 O34 2.671(3) .
Ba3 O38 2.674(3) .
Ba3 O32 2.679(3) .
Ba3 Si33 3.6778(13) .
Ba3 Si34 3.6860(12) .
Ba3 Si32 3.6934(12) .
Ba3 Si31 3.7003(12) .
Ba3 Si36 3.7051(12) .
Ba3 Si37 3.7094(13) .
Si31 Si34 2.3012(16) .
Si31 Si32 2.3045(16) .
Si31 Si33 2.3083(16) .
Si32 O32 1.700(3) .
Si32 C321 1.865(5) .
Si32 C322 1.873(5) .
Si33 O33 1.693(3) .
Si33 C331 1.867(5) .
Si33 C332 1.874(5) .
Si34 O34 1.695(3) .
Si34 C341 1.869(5) .
Si34 C342 1.871(5) .
Si35 Si36 2.3020(16) .
Si35 Si38 2.3068(15) .
Si35 Si37 2.3128(15) .
Si36 O36 1.691(3) .
Si36 C361 1.871(5) .
Si36 C362 1.879(5) .
Si37 O37 1.698(3) .
Si37 C372 1.865(5) .
Si37 C371 1.876(5) .
Si38 O38 1.693(3) .
Si38 C382 1.862(4) .
Si38 C381 1.874(5) .
O32 C32 1.432(5) .
O33 C33 1.440(5) .
O34 C34 1.434(6) .
O36 C36 1.436(6) .
O37 C37 1.443(5) .
O38 C38 1.437(5) .
